data_7708186
loop_
_publ_author_name
'Drescher, Wiebke'
'Kleeberg, Christian'

_publ_section_title
;
 N-H deprotonation of a diaminodialkoxido diborane(4) - a structural study
 on bifunctional Lewis acids/bases and their dimerisation to
 B(sp<sup>2</sup>)<sub>2</sub>B(sp<sup>3</sup>)<sub>2</sub>N<sub>2</sub>
 six membered rings.
;
_journal_issue 37
_journal_name_full 'Dalton transactions (Cambridge, England : 2003)'
_journal_page_first 13149
_journal_page_last 13157
_journal_paper_doi 10.1039/d1dt02327f
_journal_volume 50
_journal_year 2021
_chemical_formula_moiety 'C56 H98 B4 Li6 N4 O10, 1.810 (C4 H8 O)'
_chemical_formula_sum 'C63.24 H112.48 B4 Li6 N4 O11.81'
_chemical_formula_weight 1202.73
_space_group_crystal_system monoclinic
_space_group_IT_number 15
_space_group_name_Hall '-I 2ya'
_space_group_name_H-M_alt 'I 1 2/a 1'
_atom_sites_solution_hydrogens geom
_atom_sites_solution_primary iterative
_atom_sites_solution_secondary difmap
_audit_creation_method SHELXL-2018/3
_audit_update_record
;
2021-06-09 deposited with the CCDC.	2021-08-25 downloaded from the CCDC.
;
_cell_angle_alpha 90
_cell_angle_beta 111.665(2)
_cell_angle_gamma 90
_cell_formula_units_Z 4
_cell_length_a 22.5108(4)
_cell_length_b 12.8635(2)
_cell_length_c 27.2387(5)
_cell_measurement_reflns_used 35773
_cell_measurement_temperature 100(2)
_cell_measurement_theta_max 75.43
_cell_measurement_theta_min 3.83
_cell_volume 7330.3(2)
_computing_cell_refinement
;
 CrysAlisPro 1.171.38.43 (Rigaku Oxford Diffraction, 2015)
;
_computing_data_collection
;
 CrysAlisPro 1.171.38.43 (Rigaku Oxford Diffraction, 2015)
;
_computing_data_reduction
;
 CrysAlisPro 1.171.38.43 (Rigaku Oxford Diffraction, 2015)
;
_computing_molecular_graphics
;
 K. Brandenburg, 2016, Diamond 4.2.2, Crystal Impact GbR, Bonn, Germany.
;
_computing_publication_material
;
 Olex2 (Dolomanov et al., J. Appl. Cryst., 2009, 42, 339-341)
;
_computing_structure_refinement
;
 SHELXL-2014/7 (G. M. Sheldrick, Acta Cryst., 2015, A71, 3--8)
;
_computing_structure_solution
;
 SHELXT (Ver. 2014/4) (G. M. Sheldrick, Acta Cryst., 2015, A71, 3--8)
;
_diffrn_ambient_environment N~2~
_diffrn_ambient_temperature 100(2)
_diffrn_detector 'CCD plate'
_diffrn_detector_area_resol_mean 10.3543
_diffrn_detector_type Atlas
_diffrn_measured_fraction_theta_full 0.999
_diffrn_measured_fraction_theta_max 0.995
_diffrn_measurement_device 'four-circle diffractometer'
_diffrn_measurement_device_type 'Oxford Diffraction, Xcalibur, Atlas, Nova'
_diffrn_measurement_method \w-scan
_diffrn_radiation_monochromator mirror
_diffrn_radiation_type CuK\a
_diffrn_radiation_wavelength 1.54184
_diffrn_reflns_av_R_equivalents 0.0492
_diffrn_reflns_av_unetI/netI 0.0169
_diffrn_reflns_Laue_measured_fraction_full 0.999
_diffrn_reflns_Laue_measured_fraction_max 0.995
_diffrn_reflns_limit_h_max 28
_diffrn_reflns_limit_h_min -28
_diffrn_reflns_limit_k_max 15
_diffrn_reflns_limit_k_min -16
_diffrn_reflns_limit_l_max 34
_diffrn_reflns_limit_l_min -34
_diffrn_reflns_number 84735
_diffrn_reflns_point_group_measured_fraction_full 0.999
_diffrn_reflns_point_group_measured_fraction_max 0.995
_diffrn_reflns_theta_full 67.684
_diffrn_reflns_theta_max 76.075
_diffrn_reflns_theta_min 3.492
_diffrn_source 'micro-focus sealed X-ray tube'
_diffrn_source_type 'Nova (Cu) X-ray Source'
_exptl_absorpt_coefficient_mu 0.559
_exptl_absorpt_correction_T_max 0.965
_exptl_absorpt_correction_T_min 0.939
_exptl_absorpt_correction_type gaussian
_exptl_absorpt_process_details
;
 CrysAlisPro 1.171.38.43 (Rigaku Oxford Diffraction, 2015)
 Numerical absorption correction based on gaussian integration over
 a multifaceted crystal model.
 Empirical absorption correction using spherical harmonics,
 implemented in SCALE3 ABSPACK scaling algorithm.
;
_exptl_crystal_colour 'clear colourless'
_exptl_crystal_density_diffrn 1.090
_exptl_crystal_description 'irregular block'
_exptl_crystal_F_000 2610
_exptl_crystal_recrystallization_method
;
 From a solution in THF layered with n-pentane at -40deg C.
;
_exptl_crystal_size_max 0.446
_exptl_crystal_size_mid 0.363
_exptl_crystal_size_min 0.243
_refine_diff_density_max 0.450
_refine_diff_density_min -0.363
_refine_diff_density_rms 0.046
_refine_ls_extinction_method none
_refine_ls_goodness_of_fit_ref 1.025
_refine_ls_hydrogen_treatment constr
_refine_ls_matrix_type full
_refine_ls_number_parameters 486
_refine_ls_number_reflns 7627
_refine_ls_number_restraints 20
_refine_ls_restrained_S_all 1.024
_refine_ls_R_factor_all 0.0580
_refine_ls_R_factor_gt 0.0540
_refine_ls_shift/su_max 0.000
_refine_ls_shift/su_mean 0.000
_refine_ls_structure_factor_coef Fsqd
_refine_ls_weighting_details 'w=1/[\s^2^(Fo^2^)+(0.1025P)^2^+3.9317P] where P=(Fo^2^+2Fc^2^)/3'
_refine_ls_weighting_scheme calc
_refine_ls_wR_factor_gt 0.1607
_refine_ls_wR_factor_ref 0.1655
_reflns_number_gt 6880
_reflns_number_total 7627
_reflns_threshold_expression 'I > 2\s(I)'
_cod_data_source_file d1dt02327f2.cif
_cod_data_source_block wo8ck2
_cod_depositor_comments 'Adding full bibliography for 7708180--7708186.cif.'
_cod_original_sg_symbol_H-M 'I 2/a'
_cod_database_code 7708186
_shelx_shelxl_version_number 2018/3
_shelx_space_group_comment
;
The symmetry employed for this shelxl refinement is uniquely defined
by the following loop, which should always be used as a source of
symmetry information in preference to the above space-group names.
They are only intended as comments.
;

loop_
_space_group_symop_operation_xyz
'x, y, z'
'-x+1/2, y, -z'
'x+1/2, y+1/2, z+1/2'
'-x+1, y+1/2, -z+1/2'
'-x, -y, -z'
'x-1/2, -y, z'
'-x+1/2, -y+1/2, -z+1/2'
'x, -y+1/2, z+1/2'

loop_
_atom_site_label
_atom_site_type_symbol
_atom_site_fract_x
_atom_site_fract_y
_atom_site_fract_z
_atom_site_U_iso_or_equiv
_atom_site_adp_type
_atom_site_occupancy
_atom_site_site_symmetry_order
_atom_site_calc_flag
_atom_site_refinement_flags_posn
_atom_site_refinement_flags_adp
_atom_site_refinement_flags_occupancy
_atom_site_disorder_assembly
_atom_site_disorder_group
C1 C 0.57187(6) 0.68267(10) 0.23965(5) 0.0317(3) Uani 1 1 d . . . . .
C2 C 0.50821(6) 0.65576(11) 0.21082(6) 0.0364(3) Uani 1 1 d . . . . .
H2 H 0.479877 0.641997 0.228644 0.044 Uiso 1 1 calc R U . . .
C3 C 0.48640(6) 0.64917(11) 0.15584(6) 0.0399(3) Uani 1 1 d . . . . .
H3 H 0.443127 0.631309 0.136268 0.048 Uiso 1 1 calc R U . . .
C4 C 0.52789(7) 0.66871(11) 0.12959(6) 0.0389(3) Uani 1 1 d . . . . .
H4 H 0.512378 0.664829 0.092125 0.047 Uiso 1 1 calc R U . . .
C5 C 0.59232(6) 0.69406(11) 0.15761(5) 0.0346(3) Uani 1 1 d . . . . .
H5 H 0.620217 0.706219 0.139213 0.041 Uiso 1 1 calc R U . . .
C6 C 0.61518(6) 0.70131(10) 0.21277(5) 0.0302(3) Uani 1 1 d . . . . .
C7 C 0.69771(6) 0.93386(11) 0.37941(5) 0.0354(3) Uani 1 1 d . . . . .
C8 C 0.76631(6) 0.93572(11) 0.37720(5) 0.0348(3) Uani 1 1 d . . . . .
C9 C 0.64600(6) 0.96390(12) 0.32649(6) 0.0391(3) Uani 1 1 d . . . . .
H9A H 0.650558 0.921201 0.298289 0.059 Uiso 1 1 calc R U . . .
H9B H 0.650626 1.037459 0.319226 0.059 Uiso 1 1 calc R U . . .
H9C H 0.603720 0.952287 0.328069 0.059 Uiso 1 1 calc R U . . .
C10 C 0.69011(7) 1.00253(12) 0.42241(6) 0.0445(3) Uani 1 1 d . . . . .
H10A H 0.645889 0.998737 0.420653 0.067 Uiso 1 1 calc R U . . .
H10B H 0.700484 1.074612 0.417070 0.067 Uiso 1 1 calc R U . . .
H10C H 0.719074 0.978348 0.457111 0.067 Uiso 1 1 calc R U . . .
C11 C 0.77590(7) 1.01714(12) 0.34013(6) 0.0428(3) Uani 1 1 d . . . . .
H11A H 0.819446 1.011822 0.340382 0.064 Uiso 1 1 calc R U . . .
H11B H 0.769334 1.086641 0.351963 0.064 Uiso 1 1 calc R U . . .
H11C H 0.745103 1.005278 0.304208 0.064 Uiso 1 1 calc R U . . .
C12 C 0.81864(7) 0.95027(12) 0.43180(6) 0.0421(3) Uani 1 1 d . . . . .
H12A H 0.810604 0.903645 0.457128 0.063 Uiso 1 1 calc R U . . .
H12B H 0.818512 1.022475 0.443239 0.063 Uiso 1 1 calc R U . . .
H12C H 0.860327 0.934010 0.430016 0.063 Uiso 1 1 calc R U . . .
C13 C 0.75849(7) 0.65985(11) 0.40211(6) 0.0371(3) Uani 1 1 d . . . . .
C14 C 0.79147(8) 0.59069(13) 0.37388(6) 0.0457(3) Uani 1 1 d . . . . .
H14A H 0.824843 0.630643 0.367280 0.069 Uiso 1 1 calc R U . . .
H14B H 0.759890 0.566757 0.340192 0.069 Uiso 1 1 calc R U . . .
H14C H 0.810737 0.530526 0.396127 0.069 Uiso 1 1 calc R U . . .
C15 C 0.70845(7) 0.59392(13) 0.41381(6) 0.0448(3) Uani 1 1 d . . . . .
H15A H 0.729872 0.537696 0.438195 0.067 Uiso 1 1 calc R U . . .
H15B H 0.678548 0.564208 0.380808 0.067 Uiso 1 1 calc R U . . .
H15C H 0.684963 0.637756 0.429894 0.067 Uiso 1 1 calc R U . . .
C16 C 0.80903(7) 0.69271(13) 0.45514(6) 0.0437(3) Uani 1 1 d . . . . .
H16A H 0.789355 0.737870 0.473865 0.066 Uiso 1 1 calc R U . . .
H16B H 0.843422 0.730463 0.448946 0.066 Uiso 1 1 calc R U . . .
H16C H 0.826635 0.630807 0.476546 0.066 Uiso 1 1 calc R U . . .
C17 C 0.48526(7) 0.86486(15) 0.35956(8) 0.0546(4) Uani 1 1 d . . . . .
H17A H 0.455582 0.816285 0.333919 0.065 Uiso 1 1 calc R U . . .
H17B H 0.489578 0.928194 0.340491 0.065 Uiso 1 1 calc R U . . .
C18 C 0.46096(9) 0.89206(18) 0.40253(10) 0.0704(6) Uani 1 1 d . . . . .
H18A H 0.433922 0.835724 0.407765 0.084 Uiso 1 1 calc R U . . .
H18B H 0.436047 0.957490 0.394357 0.084 Uiso 1 1 calc R U . . .
C19 C 0.52185(11) 0.90451(18) 0.45058(9) 0.0663(5) Uani 1 1 d . . . . .
H19A H 0.541030 0.974100 0.451532 0.080 Uiso 1 1 calc R U . . .
H19B H 0.514165 0.893217 0.483696 0.080 Uiso 1 1 calc R U . . .
C20 C 0.56347(8) 0.82006(14) 0.44187(6) 0.0495(4) Uani 1 1 d . . . . .
H20A H 0.609300 0.837104 0.460000 0.059 Uiso 1 1 calc R U . . .
H20B H 0.554716 0.752461 0.455222 0.059 Uiso 1 1 calc R U . . .
O4 O 0.52433(14) 0.5047(3) 0.33907(16) 0.0469(5) Uani 0.802(4) 1 d D . P A 1
C21 C 0.47274(15) 0.43521(19) 0.30953(14) 0.0378(8) Uani 0.802(4) 1 d D . P A 1
H21A H 0.481190 0.363803 0.324009 0.045 Uiso 0.802(4) 1 calc R U P A 1
H21B H 0.467546 0.433343 0.271826 0.045 Uiso 0.802(4) 1 calc R U P A 1
C22 C 0.41379(17) 0.4797(3) 0.31579(16) 0.0474(8) Uani 0.802(4) 1 d D . P A 1
H22A H 0.379820 0.426723 0.309236 0.057 Uiso 0.802(4) 1 calc R U P A 1
H22B H 0.396723 0.540077 0.292251 0.057 Uiso 0.802(4) 1 calc R U P A 1
C23 C 0.44169(11) 0.5117(2) 0.37335(10) 0.0609(7) Uani 0.802(4) 1 d D . P A 1
H23A H 0.414622 0.564482 0.381410 0.073 Uiso 0.802(4) 1 calc R U P A 1
H23B H 0.446612 0.451021 0.396920 0.073 Uiso 0.802(4) 1 calc R U P A 1
C24 C 0.50589(12) 0.5563(2) 0.37883(10) 0.0608(7) Uani 0.802(4) 1 d D . P A 1
H24A H 0.502634 0.632342 0.372764 0.073 Uiso 0.802(4) 1 calc R U P A 1
H24B H 0.537797 0.542780 0.414631 0.073 Uiso 0.802(4) 1 calc R U P A 1
O4' O 0.5090(4) 0.5198(9) 0.3284(6) 0.062(5) Uani 0.198(4) 1 d D . P A 2
C21' C 0.4659(6) 0.4343(8) 0.3046(7) 0.086(9) Uani 0.198(4) 1 d D . P A 2
H21C H 0.486963 0.366721 0.317536 0.103 Uiso 0.198(4) 1 calc R U P A 2
H21D H 0.452113 0.436199 0.265661 0.103 Uiso 0.198(4) 1 calc R U P A 2
C22' C 0.4096(5) 0.4499(6) 0.3214(6) 0.044(4) Uani 0.198(4) 1 d D . P A 2
H22C H 0.419194 0.426516 0.358144 0.053 Uiso 0.198(4) 1 calc R U P A 2
H22D H 0.370916 0.413691 0.297449 0.053 Uiso 0.198(4) 1 calc R U P A 2
C23' C 0.4027(3) 0.5669(6) 0.3163(4) 0.061(3) Uani 0.198(4) 1 d D . P A 2
H23C H 0.380825 0.587991 0.278940 0.074 Uiso 0.198(4) 1 calc R U P A 2
H23D H 0.378560 0.594409 0.337374 0.074 Uiso 0.198(4) 1 calc R U P A 2
C24' C 0.4712(4) 0.6038(6) 0.3378(4) 0.063(3) Uani 0.198(4) 1 d D . P A 2
H24C H 0.475933 0.667885 0.319484 0.075 Uiso 0.198(4) 1 calc R U P A 2
H24D H 0.485088 0.618629 0.376106 0.075 Uiso 0.198(4) 1 calc R U P A 2
C25 C 0.65449(8) 0.44276(12) 0.25646(7) 0.0458(3) Uani 1 1 d . . . . .
H25A H 0.677559 0.509914 0.262341 0.055 Uiso 1 1 calc R U . . .
H25B H 0.626437 0.437660 0.218726 0.055 Uiso 1 1 calc R U . . .
C26 C 0.70096(14) 0.35344(17) 0.27199(14) 0.0906(9) Uani 1 1 d . . . . .
H26A H 0.708972 0.325763 0.241083 0.109 Uiso 0.780(11) 1 calc R U P B 3
H26B H 0.742122 0.374664 0.299418 0.109 Uiso 0.780(11) 1 calc R U P B 3
H26C H 0.744726 0.376685 0.276943 0.109 Uiso 0.220(11) 1 calc R U P B 4
H26D H 0.687971 0.297598 0.245090 0.109 Uiso 0.220(11) 1 calc R U P B 4
C27 C 0.6671(2) 0.2747(3) 0.2932(2) 0.0775(14) Uani 0.780(11) 1 d . . P B 3
H27A H 0.635938 0.233950 0.264270 0.093 Uiso 0.780(11) 1 calc R U P B 3
H27B H 0.697908 0.226509 0.318245 0.093 Uiso 0.780(11) 1 calc R U P B 3
C27' C 0.6972(8) 0.3170(13) 0.3237(11) 0.114(8) Uani 0.220(11) 1 d . . P B 4
H27C H 0.705284 0.241341 0.328329 0.137 Uiso 0.220(11) 1 calc R U P B 4
H27D H 0.729143 0.353785 0.353883 0.137 Uiso 0.220(11) 1 calc R U P B 4
C28 C 0.63432(10) 0.34066(14) 0.32052(9) 0.0622(5) Uani 1 1 d . . . . .
H28A H 0.595665 0.305390 0.321454 0.075 Uiso 0.780(11) 1 calc R U P B 3
H28B H 0.663257 0.356001 0.357179 0.075 Uiso 0.780(11) 1 calc R U P B 3
H28C H 0.633319 0.351684 0.356175 0.075 Uiso 0.220(11) 1 calc R U P B 4
H28D H 0.604495 0.283650 0.302967 0.075 Uiso 0.220(11) 1 calc R U P B 4
O6 O 0.3889(8) 0.7993(9) 0.5005(8) 0.206(3) Uani 0.137(3) 1 d D . P C 5
C29 C 0.4191(6) 0.7081(11) 0.4888(7) 0.1029(15) Uani 0.137(3) 1 d D . P C 5
H29A H 0.419307 0.714489 0.452613 0.123 Uiso 0.137(3) 1 calc R U P C 5
H29B H 0.464071 0.704799 0.513694 0.123 Uiso 0.137(3) 1 calc R U P C 5
C30 C 0.3869(8) 0.6130(9) 0.4925(8) 0.1172(17) Uani 0.137(3) 1 d D . P C 5
H30A H 0.413753 0.570439 0.522908 0.141 Uiso 0.137(3) 1 calc R U P C 5
H30B H 0.375842 0.571353 0.459810 0.141 Uiso 0.137(3) 1 calc R U P C 5
C31 C 0.3277(7) 0.6504(12) 0.5003(7) 0.0995(13) Uani 0.137(3) 1 d D . P C 5
H31A H 0.290826 0.605535 0.480564 0.119 Uiso 0.137(3) 1 calc R U P C 5
H31B H 0.333906 0.647982 0.538240 0.119 Uiso 0.137(3) 1 calc R U P C 5
C32 C 0.3164(6) 0.7515(12) 0.4818(9) 0.131(2) Uani 0.137(3) 1 d D . P C 5
H32A H 0.290199 0.789726 0.498098 0.157 Uiso 0.137(3) 1 calc R U P C 5
H32B H 0.294776 0.753257 0.442908 0.157 Uiso 0.137(3) 1 calc R U P C 5
O6' O 0.3301(3) 0.7196(5) 0.45103(18) 0.206(3) Uani 0.768(4) 1 d D . P D 6
C29' C 0.3902(3) 0.6792(3) 0.45115(16) 0.1029(15) Uani 0.768(4) 1 d D . P D 6
H29C H 0.381573 0.629269 0.421678 0.123 Uiso 0.768(4) 1 calc R U P D 6
H29D H 0.415635 0.737182 0.445091 0.123 Uiso 0.768(4) 1 calc R U P D 6
C30' C 0.4271(3) 0.6280(4) 0.50018(19) 0.1172(17) Uani 0.768(4) 1 d D . P D 6
H30C H 0.470722 0.657583 0.515662 0.141 Uiso 0.768(4) 1 calc R U P D 6
H30D H 0.430327 0.552384 0.494790 0.141 Uiso 0.768(4) 1 calc R U P D 6
C31' C 0.3897(2) 0.6492(4) 0.53483(15) 0.0995(13) Uani 0.768(4) 1 d D . P D 6
H31C H 0.362263 0.588902 0.534546 0.119 Uiso 0.768(4) 1 calc R U P D 6
H31D H 0.419131 0.661701 0.571662 0.119 Uiso 0.768(4) 1 calc R U P D 6
C32' C 0.3525(3) 0.7363(5) 0.5150(2) 0.131(2) Uani 0.768(4) 1 d D . P D 6
H32C H 0.377744 0.800977 0.526530 0.157 Uiso 0.768(4) 1 calc R U P D 6
H32D H 0.315316 0.738641 0.526060 0.157 Uiso 0.768(4) 1 calc R U P D 6
Li1 Li 0.60663(12) 0.7725(2) 0.35526(10) 0.0423(5) Uani 1 1 d . . . . .
Li2 Li 0.57983(13) 0.5540(2) 0.30700(12) 0.0478(6) Uani 1 1 d . . . . .
Li3 Li 0.73871(11) 0.7029(2) 0.21220(9) 0.0368(5) Uani 1 1 d . . . . .
N1 N 0.60291(5) 0.69352(9) 0.29373(5) 0.0331(2) Uani 1 1 d . . . . .
N2 N 0.67601(5) 0.72519(8) 0.24878(4) 0.0299(2) Uani 1 1 d . . . . .
O1 O 0.77226(4) 0.83545(7) 0.35704(4) 0.0327(2) Uani 1 1 d . . . . .
O2 O 0.68985(4) 0.82751(7) 0.39118(4) 0.0349(2) Uani 1 1 d . . . . .
O3 O 0.54658(5) 0.81671(8) 0.38561(4) 0.0406(2) Uani 1 1 d . . . . .
O5 O 0.61745(5) 0.43451(8) 0.28977(5) 0.0473(3) Uani 1 1 d . . . . .
B1 B 0.66879(7) 0.72111(11) 0.30039(6) 0.0313(3) Uani 1 1 d . . . . .
B2 B 0.72375(7) 0.75861(12) 0.36334(6) 0.0321(3) Uani 1 1 d . . . . .

loop_
_atom_site_aniso_label
_atom_site_aniso_U_11
_atom_site_aniso_U_22
_atom_site_aniso_U_33
_atom_site_aniso_U_23
_atom_site_aniso_U_13
_atom_site_aniso_U_12
C1 0.0277(6) 0.0268(6) 0.0420(7) -0.0005(5) 0.0146(5) -0.0003(4)
C2 0.0279(6) 0.0325(6) 0.0511(8) 0.0000(5) 0.0173(6) -0.0034(5)
C3 0.0265(6) 0.0386(7) 0.0507(8) -0.0028(6) 0.0098(5) -0.0042(5)
C4 0.0317(6) 0.0414(7) 0.0393(7) -0.0037(5) 0.0082(5) -0.0014(5)
C5 0.0280(6) 0.0357(7) 0.0403(7) -0.0018(5) 0.0129(5) 0.0004(5)
C6 0.0262(5) 0.0262(6) 0.0395(6) -0.0008(5) 0.0139(5) 0.0002(4)
C7 0.0334(6) 0.0351(7) 0.0390(7) -0.0045(5) 0.0150(5) -0.0002(5)
C8 0.0329(6) 0.0336(7) 0.0386(7) -0.0038(5) 0.0140(5) -0.0012(5)
C9 0.0338(6) 0.0383(7) 0.0448(7) -0.0013(6) 0.0142(6) 0.0025(5)
C10 0.0432(7) 0.0451(8) 0.0476(8) -0.0099(6) 0.0195(6) 0.0017(6)
C11 0.0408(7) 0.0380(7) 0.0511(8) 0.0019(6) 0.0189(6) -0.0025(6)
C12 0.0363(7) 0.0438(8) 0.0434(8) -0.0079(6) 0.0114(6) -0.0028(6)
C13 0.0355(7) 0.0380(7) 0.0387(7) 0.0012(5) 0.0148(5) 0.0000(5)
C14 0.0482(8) 0.0416(8) 0.0501(8) 0.0041(6) 0.0212(7) 0.0104(6)
C15 0.0447(8) 0.0440(8) 0.0459(8) 0.0055(6) 0.0171(6) -0.0055(6)
C16 0.0409(7) 0.0464(8) 0.0411(7) 0.0049(6) 0.0119(6) -0.0013(6)
C17 0.0330(7) 0.0586(10) 0.0655(10) 0.0093(8) 0.0104(7) 0.0073(7)
C18 0.0492(10) 0.0711(13) 0.1036(16) 0.0055(11) 0.0431(11) 0.0132(9)
C19 0.0792(13) 0.0630(12) 0.0706(12) -0.0080(9) 0.0439(11) 0.0080(10)
C20 0.0481(8) 0.0579(10) 0.0434(8) -0.0038(7) 0.0177(7) 0.0016(7)
O4 0.0479(10) 0.0444(11) 0.0559(10) -0.0106(9) 0.0278(10) -0.0163(9)
C21 0.0347(12) 0.0364(17) 0.0450(15) -0.0082(12) 0.0179(11) -0.0047(10)
C22 0.0444(14) 0.045(2) 0.0563(15) -0.0018(14) 0.0225(11) -0.0038(11)
C23 0.0585(13) 0.0733(16) 0.0626(14) -0.0190(11) 0.0359(11) -0.0165(11)
C24 0.0663(14) 0.0629(15) 0.0637(15) -0.0226(12) 0.0365(12) -0.0238(12)
O4' 0.056(6) 0.043(5) 0.114(13) -0.018(6) 0.062(8) -0.020(5)
C21' 0.072(12) 0.082(15) 0.071(12) 0.013(9) -0.012(8) -0.031(10)
C22' 0.040(5) 0.036(7) 0.061(7) -0.002(5) 0.024(4) 0.000(4)
C23' 0.062(6) 0.045(5) 0.094(7) -0.014(4) 0.048(5) -0.006(4)
C24' 0.068(6) 0.050(5) 0.090(8) -0.021(5) 0.053(6) -0.016(4)
C25 0.0445(8) 0.0388(8) 0.0592(9) -0.0041(6) 0.0250(7) -0.0039(6)
C26 0.0966(17) 0.0457(11) 0.167(3) 0.0251(14) 0.0929(19) 0.0219(11)
C27 0.084(3) 0.0347(15) 0.137(3) 0.0196(17) 0.067(2) 0.0112(15)
C27' 0.062(7) 0.047(7) 0.22(2) 0.039(10) 0.041(11) 0.010(6)
C28 0.0666(11) 0.0413(9) 0.0841(13) 0.0159(9) 0.0342(10) 0.0038(8)
O6 0.263(6) 0.210(5) 0.126(3) 0.035(3) 0.051(4) 0.081(5)
C29 0.176(4) 0.071(2) 0.090(2) 0.0141(18) 0.082(3) 0.022(2)
C30 0.149(5) 0.107(3) 0.105(3) -0.016(2) 0.058(3) 0.004(3)
C31 0.105(3) 0.122(3) 0.078(2) -0.011(2) 0.041(2) -0.030(3)
C32 0.111(4) 0.150(5) 0.127(4) -0.053(4) 0.037(3) 0.006(3)
O6' 0.263(6) 0.210(5) 0.126(3) 0.035(3) 0.051(4) 0.081(5)
C29' 0.176(4) 0.071(2) 0.090(2) 0.0141(18) 0.082(3) 0.022(2)
C30' 0.149(5) 0.107(3) 0.105(3) -0.016(2) 0.058(3) 0.004(3)
C31' 0.105(3) 0.122(3) 0.078(2) -0.011(2) 0.041(2) -0.030(3)
C32' 0.111(4) 0.150(5) 0.127(4) -0.053(4) 0.037(3) 0.006(3)
Li1 0.0378(12) 0.0450(13) 0.0493(13) -0.0076(11) 0.0223(10) -0.0040(10)
Li2 0.0468(14) 0.0370(13) 0.0691(17) 0.0010(12) 0.0325(13) -0.0037(10)
Li3 0.0305(10) 0.0447(13) 0.0390(11) -0.0079(10) 0.0172(9) -0.0058(9)
N1 0.0289(5) 0.0333(6) 0.0405(6) -0.0013(4) 0.0166(4) -0.0025(4)
N2 0.0254(5) 0.0301(5) 0.0352(5) -0.0016(4) 0.0122(4) -0.0007(4)
O1 0.0295(4) 0.0340(5) 0.0372(5) -0.0034(4) 0.0153(4) -0.0021(3)
O2 0.0330(5) 0.0380(5) 0.0376(5) -0.0025(4) 0.0175(4) -0.0004(4)
O3 0.0293(5) 0.0506(6) 0.0415(5) -0.0025(4) 0.0125(4) 0.0043(4)
O5 0.0506(6) 0.0353(5) 0.0636(7) 0.0053(5) 0.0300(5) 0.0023(4)
B1 0.0286(6) 0.0293(7) 0.0387(7) -0.0009(5) 0.0154(5) -0.0001(5)
B2 0.0292(6) 0.0350(7) 0.0354(7) -0.0022(6) 0.0157(5) -0.0011(5)

loop_
_atom_type_symbol
_atom_type_description
_atom_type_scat_dispersion_real
_atom_type_scat_dispersion_imag
_atom_type_scat_source
C C 0.0181 0.0091 'International Tables Vol C Tables 4.2.6.8 and 6.1.1.4'
H H 0.0000 0.0000 'International Tables Vol C Tables 4.2.6.8 and 6.1.1.4'
B B 0.0090 0.0039 'International Tables Vol C Tables 4.2.6.8 and 6.1.1.4'
Li Li 0.0008 0.0003 'International Tables Vol C Tables 4.2.6.8 and 6.1.1.4'
N N 0.0311 0.0180 'International Tables Vol C Tables 4.2.6.8 and 6.1.1.4'
O O 0.0492 0.0322 'International Tables Vol C Tables 4.2.6.8 and 6.1.1.4'

loop_
_geom_angle_atom_site_label_1
_geom_angle_atom_site_label_2
_geom_angle_atom_site_label_3
_geom_angle
_geom_angle_site_symmetry_1
_geom_angle_site_symmetry_3
_geom_angle_publ_flag
N1 C1 C2 129.18(12) . . ?
N1 C1 C6 110.73(11) . . ?
C2 C1 C6 120.08(12) . . ?
N1 C1 Li2 52.95(9) . . ?
C2 C1 Li2 91.72(11) . . ?
C6 C1 Li2 128.54(11) . . ?
C3 C2 C1 119.92(12) . . ?
C4 C3 C2 120.21(12) . . ?
C3 C4 C5 121.07(13) . . ?
C6 C5 C4 119.69(12) . . ?
N2 C6 C5 130.31(11) . . ?
N2 C6 C1 110.67(11) . . ?
C5 C6 C1 119.02(11) . . ?
N2 C6 Li3 43.84(7) . . ?
C5 C6 Li3 88.10(9) . . ?
C1 C6 Li3 150.33(10) . . ?
O2 C7 C10 108.85(11) . . ?
O2 C7 C9 109.79(11) . . ?
C10 C7 C9 108.35(12) . . ?
O2 C7 C8 103.19(10) . . ?
C10 C7 C8 114.31(11) . . ?
C9 C7 C8 112.18(11) . . ?
O1 C8 C11 108.03(11) . . ?
O1 C8 C12 109.67(11) . . ?
C11 C8 C12 108.26(12) . . ?
O1 C8 C7 103.57(10) . . ?
C11 C8 C7 114.73(12) . . ?
C12 C8 C7 112.36(11) . . ?
C16 C13 C15 107.66(12) . . ?
C16 C13 C14 107.71(12) . . ?
C15 C13 C14 108.16(13) . . ?
C16 C13 B2 113.71(12) . . ?
C15 C13 B2 110.31(11) . . ?
C14 C13 B2 109.12(11) . . ?
O3 C17 C18 105.95(15) . . ?
C17 C18 C19 102.93(14) . . ?
C20 C19 C18 101.80(16) . . ?
O3 C20 C19 104.71(14) . . ?
C21 O4 C24 107.69(18) . . ?
C21 O4 Li2 118.9(2) . . ?
C24 O4 Li2 127.8(2) . . ?
O4 C21 C22 105.10(19) . . ?
C21 C22 C23 100.0(2) . . ?
C24 C23 C22 102.8(2) . . ?
O4 C24 C23 106.17(18) . . ?
C21' O4' C24' 107.7(2) . . ?
C21' O4' Li2 121.7(7) . . ?
C24' O4' Li2 118.9(7) . . ?
O4' C21' C22' 105.1(2) . . ?
C21' C22' C23' 100.0(3) . . ?
C24' C23' C22' 102.8(2) . . ?
O4' C24' C23' 106.1(2) . . ?
O5 C25 C26 105.64(15) . . ?
C27 C26 C25 102.96(19) . . ?
C25 C26 C27' 103.0(5) . . ?
C28 C27 C26 102.8(2) . . ?
C28 C27' C26 105.9(12) . . ?
C27' C28 O5 105.0(6) . . ?
O5 C28 C27 105.07(18) . . ?
C29 O6 C32 97.0(4) . . ?
C30 C29 O6 112.4(4) . . ?
C29 C30 C31 103.5(4) . . ?
C32 C31 C30 107.6(4) . . ?
C31 C32 O6 102.3(4) . . ?
C29' O6' C32' 97.1(4) . . ?
C30' C29' O6' 112.6(4) . . ?
C29' C30' C31' 103.5(4) . . ?
C32' C31' C30' 107.5(4) . . ?
C31' C32' O6' 102.3(4) . . ?
O2 Li1 O3 112.73(13) . . ?
O2 Li1 N1 111.14(12) . . ?
O3 Li1 N1 135.95(14) . . ?
O2 Li1 B1 75.04(9) . . ?
O3 Li1 B1 169.69(15) . . ?
N1 Li1 B1 36.22(6) . . ?
O2 Li1 B2 36.57(6) . . ?
O3 Li1 B2 148.23(14) . . ?
N1 Li1 B2 75.68(9) . . ?
B1 Li1 B2 40.98(6) . . ?
O2 Li1 Li2 124.21(12) . . ?
O3 Li1 Li2 113.51(12) . . ?
N1 Li1 Li2 37.71(8) . . ?
B1 Li1 Li2 64.13(8) . . ?
B2 Li1 Li2 90.35(9) . . ?
O4 Li2 O5 106.04(16) . . ?
O4 Li2 N1 131.95(18) . . ?
O5 Li2 N1 121.96(14) . . ?
O5 Li2 O4' 112.5(3) . . ?
N1 Li2 O4' 124.9(3) . . ?
O4 Li2 C1 134.82(19) . . ?
O5 Li2 C1 106.30(13) . . ?
N1 Li2 C1 34.74(7) . . ?
O4' Li2 C1 122.8(5) . . ?
O4 Li2 Li1 99.74(14) . . ?
O5 Li2 Li1 144.48(14) . . ?
N1 Li2 Li1 37.60(8) . . ?
O4' Li2 Li1 97.6(3) . . ?
C1 Li2 Li1 69.32(9) . . ?
O1 Li3 N2 132.43(13) 7_665 . ?
O1 Li3 N2 113.10(11) 7_665 7_665 ?
N2 Li3 N2 111.81(11) . 7_665 ?
O1 Li3 Li3 162.0(2) 7_665 7_665 ?
N2 Li3 Li3 56.21(10) . 7_665 ?
N2 Li3 Li3 55.61(10) 7_665 7_665 ?
O1 Li3 B1 76.48(9) 7_665 7_665 ?
N2 Li3 B1 143.02(12) . 7_665 ?
N2 Li3 B1 37.15(6) 7_665 7_665 ?
Li3 Li3 B1 89.80(13) 7_665 7_665 ?
O1 Li3 B2 36.67(6) 7_665 7_665 ?
N2 Li3 B2 150.39(13) . 7_665 ?
N2 Li3 B2 78.67(8) 7_665 7_665 ?
Li3 Li3 B2 126.65(16) 7_665 7_665 ?
B1 Li3 B2 41.58(6) 7_665 7_665 ?
O1 Li3 C6 104.03(10) 7_665 . ?
N2 Li3 C6 28.43(5) . . ?
N2 Li3 C6 138.51(11) 7_665 . ?
Li3 Li3 C6 83.62(12) 7_665 . ?
B1 Li3 C6 155.51(12) 7_665 . ?
B2 Li3 C6 129.48(10) 7_665 . ?
C1 N1 B1 104.20(10) . . ?
C1 N1 Li1 144.86(12) . . ?
B1 N1 Li1 92.71(11) . . ?
C1 N1 Li2 92.31(12) . . ?
B1 N1 Li2 121.87(12) . . ?
Li1 N1 Li2 104.69(13) . . ?
C6 N2 B1 103.76(10) . . ?
C6 N2 Li3 107.73(10) . . ?
B1 N2 Li3 143.69(11) . . ?
C6 N2 Li3 163.34(12) . 7_665 ?
B1 N2 Li3 86.16(10) . 7_665 ?
Li3 N2 Li3 68.19(11) . 7_665 ?
C8 O1 B2 111.64(9) . . ?
C8 O1 Li3 128.91(11) . 7_665 ?
B2 O1 Li3 96.23(10) . 7_665 ?
C7 O2 B2 108.37(10) . . ?
C7 O2 Li1 114.85(11) . . ?
B2 O2 Li1 96.07(10) . . ?
C20 O3 C17 109.94(12) . . ?
C20 O3 Li1 121.26(12) . . ?
C17 O3 Li1 128.13(13) . . ?
C28 O5 C25 109.74(13) . . ?
C28 O5 Li2 125.61(14) . . ?
C25 O5 Li2 120.68(12) . . ?
N1 B1 N2 110.64(11) . . ?
N1 B1 B2 119.83(11) . . ?
N2 B1 B2 129.04(11) . . ?
N1 B1 Li3 162.84(12) . 7_665 ?
N2 B1 Li3 56.69(8) . 7_665 ?
B2 B1 Li3 72.49(8) . 7_665 ?
N1 B1 Li1 51.07(9) . . ?
N2 B1 Li1 148.08(11) . . ?
B2 B1 Li1 72.08(9) . . ?
Li3 B1 Li1 132.69(10) 7_665 . ?
O1 B2 O2 100.81(10) . . ?
O1 B2 C13 112.31(10) . . ?
O2 B2 C13 109.35(10) . . ?
O1 B2 B1 109.88(10) . . ?
O2 B2 B1 109.73(10) . . ?
C13 B2 B1 113.95(11) . . ?
O1 B2 Li3 47.10(7) . 7_665 ?
O2 B2 Li3 131.22(11) . 7_665 ?
C13 B2 Li3 116.51(10) . 7_665 ?
B1 B2 Li3 65.93(8) . 7_665 ?
O1 B2 Li1 134.28(11) . . ?
O2 B2 Li1 47.36(8) . . ?
C13 B2 Li1 109.68(10) . . ?
B1 B2 Li1 66.94(8) . . ?
Li3 B2 Li1 123.62(10) 7_665 . ?

loop_
_geom_bond_atom_site_label_1
_geom_bond_atom_site_label_2
_geom_bond_distance
_geom_bond_site_symmetry_2
_geom_bond_publ_flag
C1 N1 1.3849(18) . ?
C1 C2 1.3998(18) . ?
C1 C6 1.4394(17) . ?
C1 Li2 2.428(3) . ?
C2 C3 1.396(2) . ?
C3 C4 1.393(2) . ?
C4 C5 1.4054(18) . ?
C5 C6 1.3999(19) . ?
C6 N2 1.3928(16) . ?
C6 Li3 2.787(2) . ?
C7 O2 1.4310(17) . ?
C7 C10 1.5263(19) . ?
C7 C9 1.5307(19) . ?
C7 C8 1.5675(18) . ?
C8 O1 1.4274(16) . ?
C8 C11 1.525(2) . ?
C8 C12 1.5301(19) . ?
C13 C16 1.532(2) . ?
C13 C15 1.534(2) . ?
C13 C14 1.535(2) . ?
C13 B2 1.653(2) . ?
C17 O3 1.4385(18) . ?
C17 C18 1.505(3) . ?
C18 C19 1.514(3) . ?
C19 C20 1.509(3) . ?
C20 O3 1.4371(19) . ?
O4 C21 1.451(3) . ?
O4 C24 1.455(3) . ?
O4 Li2 1.879(4) . ?
C21 C22 1.511(3) . ?
C22 C23 1.515(4) . ?
C23 C24 1.510(3) . ?
O4' C21' 1.451(3) . ?
O4' C24' 1.455(3) . ?
O4' Li2 1.940(10) . ?
C21' C22' 1.511(3) . ?
C22' C23' 1.515(4) . ?
C23' C24' 1.510(3) . ?
C25 O5 1.4452(19) . ?
C25 C26 1.505(3) . ?
C26 C27 1.505(4) . ?
C26 C27' 1.52(2) . ?
C27 C28 1.492(4) . ?
C27' C28 1.418(13) . ?
C28 O5 1.438(2) . ?
O6 C29 1.449(7) . ?
O6 C32 1.640(6) . ?
C29 C30 1.446(6) . ?
C30 C31 1.504(6) . ?
C31 C32 1.384(7) . ?
O6' C29' 1.449(7) . ?
O6' C32' 1.640(6) . ?
C29' C30' 1.445(6) . ?
C30' C31' 1.504(6) . ?
C31' C32' 1.384(7) . ?
Li1 O2 1.901(3) . ?
Li1 O3 1.913(3) . ?
Li1 N1 1.935(3) . ?
Li1 B1 2.485(3) . ?
Li1 B2 2.570(3) . ?
Li1 Li2 3.067(4) . ?
Li2 O5 1.895(3) . ?
Li2 N1 1.940(3) . ?
Li3 O1 1.875(2) 7_665 ?
Li3 N2 2.026(2) . ?
Li3 N2 2.041(2) 7_665 ?
Li3 Li3 2.280(5) 7_665 ?
Li3 B1 2.436(3) 7_665 ?
Li3 B2 2.545(3) 7_665 ?
N1 B1 1.4697(17) . ?
N2 B1 1.4745(18) . ?
O1 B2 1.5288(16) . ?
O2 B2 1.5396(16) . ?
B1 B2 1.771(2) . ?

loop_
_geom_torsion_atom_site_label_1
_geom_torsion_atom_site_label_2
_geom_torsion_atom_site_label_3
_geom_torsion_atom_site_label_4
_geom_torsion
_geom_torsion_site_symmetry_1
_geom_torsion_site_symmetry_2
_geom_torsion_site_symmetry_3
_geom_torsion_site_symmetry_4
_geom_torsion_publ_flag
N1 C1 C2 C3 179.95(13) . . . . ?
C6 C1 C2 C3 -1.4(2) . . . . ?
Li2 C1 C2 C3 -138.91(14) . . . . ?
C1 C2 C3 C4 0.4(2) . . . . ?
C2 C3 C4 C5 0.8(2) . . . . ?
C3 C4 C5 C6 -0.9(2) . . . . ?
C4 C5 C6 N2 -179.79(13) . . . . ?
C4 C5 C6 C1 -0.10(19) . . . . ?
C4 C5 C6 Li3 167.26(13) . . . . ?
N1 C1 C6 N2 -0.12(15) . . . . ?
C2 C1 C6 N2 -179.03(11) . . . . ?
Li2 C1 C6 N2 -58.64(17) . . . . ?
N1 C1 C6 C5 -179.87(11) . . . . ?
C2 C1 C6 C5 1.22(19) . . . . ?
Li2 C1 C6 C5 121.61(15) . . . . ?
N1 C1 C6 Li3 26.4(2) . . . . ?
C2 C1 C6 Li3 -152.56(17) . . . . ?
Li2 C1 C6 Li3 -32.2(3) . . . . ?
O2 C7 C8 O1 32.94(12) . . . . ?
C10 C7 C8 O1 150.98(12) . . . . ?
C9 C7 C8 O1 -85.16(13) . . . . ?
O2 C7 C8 C11 150.44(11) . . . . ?
C10 C7 C8 C11 -91.52(15) . . . . ?
C9 C7 C8 C11 32.34(16) . . . . ?
O2 C7 C8 C12 -85.34(13) . . . . ?
C10 C7 C8 C12 32.70(17) . . . . ?
C9 C7 C8 C12 156.56(12) . . . . ?
O3 C17 C18 C19 26.3(2) . . . . ?
C17 C18 C19 C20 -37.2(2) . . . . ?
C18 C19 C20 O3 35.00(19) . . . . ?
C24 O4 C21 C22 24.1(4) . . . . ?
Li2 O4 C21 C22 -131.6(3) . . . . ?
O4 C21 C22 C23 -40.1(4) . . . . ?
C21 C22 C23 C24 40.4(3) . . . . ?
C21 O4 C24 C23 2.1(4) . . . . ?
Li2 O4 C24 C23 155.0(3) . . . . ?
C22 C23 C24 O4 -27.3(4) . . . . ?
C24' O4' C21' C22' -23.8(8) . . . . ?
Li2 O4' C21' C22' -166.3(11) . . . . ?
O4' C21' C22' C23' 40.0(6) . . . . ?
C21' C22' C23' C24' -40.6(5) . . . . ?
C21' O4' C24' C23' -2.5(9) . . . . ?
Li2 O4' C24' C23' 141.2(9) . . . . ?
C22' C23' C24' O4' 27.6(7) . . . . ?
O5 C25 C26 C27 26.2(3) . . . . ?
O5 C25 C26 C27' -14.1(10) . . . . ?
C25 C26 C27 C28 -36.4(4) . . . . ?
C25 C26 C27' C28 29.4(15) . . . . ?
C26 C27' C28 O5 -33.2(15) . . . . ?
C26 C27 C28 O5 33.6(4) . . . . ?
C32 O6 C29 C30 -28.0(8) . . . . ?
O6 C29 C30 C31 7.6(10) . . . . ?
C29 C30 C31 C32 21.5(9) . . . . ?
C30 C31 C32 O6 -38.1(7) . . . . ?
C29 O6 C32 C31 39.9(6) . . . . ?
C32' O6' C29' C30' 27.1(6) . . . . ?
O6' C29' C30' C31' -6.5(6) . . . . ?
C29' C30' C31' C32' -22.2(5) . . . . ?
C30' C31' C32' O6' 38.4(5) . . . . ?
C29' O6' C32' C31' -39.6(5) . . . . ?
C21 O4 Li2 O5 -59.2(3) . . . . ?
C24 O4 Li2 O5 150.6(3) . . . . ?
C21 O4 Li2 N1 123.4(3) . . . . ?
C24 O4 Li2 N1 -26.9(5) . . . . ?
C21 O4 Li2 C1 75.0(3) . . . . ?
C24 O4 Li2 C1 -75.2(4) . . . . ?
C21 O4 Li2 Li1 145.5(3) . . . . ?
C24 O4 Li2 Li1 -4.8(4) . . . . ?
C2 C1 N1 B1 179.21(13) . . . . ?
C6 C1 N1 B1 0.43(14) . . . . ?
Li2 C1 N1 B1 123.73(13) . . . . ?
C2 C1 N1 Li1 -64.4(3) . . . . ?
C6 C1 N1 Li1 116.81(19) . . . . ?
Li2 C1 N1 Li1 -119.9(2) . . . . ?
C2 C1 N1 Li2 55.48(16) . . . . ?
C6 C1 N1 Li2 -123.30(12) . . . . ?
C5 C6 N2 B1 179.47(13) . . . . ?
C1 C6 N2 B1 -0.25(14) . . . . ?
Li3 C6 N2 B1 -161.67(14) . . . . ?
C5 C6 N2 Li3 -18.86(18) . . . . ?
C1 C6 N2 Li3 161.42(11) . . . . ?
C5 C6 N2 Li3 54.2(4) . . . 7_665 ?
C1 C6 N2 Li3 -125.6(4) . . . 7_665 ?
Li3 C6 N2 Li3 73.0(4) . . . 7_665 ?
C11 C8 O1 B2 -140.91(11) . . . . ?
C12 C8 O1 B2 101.30(12) . . . . ?
C7 C8 O1 B2 -18.83(13) . . . . ?
C11 C8 O1 Li3 -22.86(17) . . . 7_665 ?
C12 C8 O1 Li3 -140.65(13) . . . 7_665 ?
C7 C8 O1 Li3 99.22(14) . . . 7_665 ?
C10 C7 O2 B2 -156.84(11) . . . . ?
C9 C7 O2 B2 84.71(12) . . . . ?
C8 C7 O2 B2 -35.05(13) . . . . ?
C10 C7 O2 Li1 97.10(13) . . . . ?
C9 C7 O2 Li1 -21.35(15) . . . . ?
C8 C7 O2 Li1 -141.10(11) . . . . ?
C19 C20 O3 C17 -19.47(19) . . . . ?
C19 C20 O3 Li1 151.80(15) . . . . ?
C18 C17 O3 C20 -4.46(19) . . . . ?
C18 C17 O3 Li1 -174.97(16) . . . . ?
C27' C28 O5 C25 24.5(12) . . . . ?
C27 C28 O5 C25 -17.7(3) . . . . ?
C27' C28 O5 Li2 -132.9(12) . . . . ?
C27 C28 O5 Li2 -175.2(3) . . . . ?
C26 C25 O5 C28 -5.6(2) . . . . ?
C26 C25 O5 Li2 153.19(19) . . . . ?
O4 Li2 O5 C28 -35.4(3) . . . . ?
N1 Li2 O5 C28 142.33(19) . . . . ?
O4' Li2 O5 C28 -46.3(5) . . . . ?
C1 Li2 O5 C28 176.57(14) . . . . ?
Li1 Li2 O5 C28 99.5(3) . . . . ?
O4 Li2 O5 C25 169.36(17) . . . . ?
N1 Li2 O5 C25 -12.9(3) . . . . ?
O4' Li2 O5 C25 158.5(5) . . . . ?
C1 Li2 O5 C25 21.34(19) . . . . ?
Li1 Li2 O5 C25 -55.7(3) . . . . ?
C1 N1 B1 N2 -0.59(14) . . . . ?
Li1 N1 B1 N2 -149.51(12) . . . . ?
Li2 N1 B1 N2 101.31(16) . . . . ?
C1 N1 B1 B2 172.11(11) . . . . ?
Li1 N1 B1 B2 23.19(15) . . . . ?
Li2 N1 B1 B2 -85.98(17) . . . . ?
C1 N1 B1 Li3 39.1(4) . . . 7_665 ?
Li1 N1 B1 Li3 -109.8(4) . . . 7_665 ?
Li2 N1 B1 Li3 141.0(4) . . . 7_665 ?
C1 N1 B1 Li1 148.93(14) . . . . ?
Li2 N1 B1 Li1 -109.17(17) . . . . ?
C6 N2 B1 N1 0.52(14) . . . . ?
Li3 N2 B1 N1 -149.10(16) . . . . ?
Li3 N2 B1 N1 166.96(12) 7_665 . . . ?
C6 N2 B1 B2 -171.33(12) . . . . ?
Li3 N2 B1 B2 39.1(3) . . . . ?
Li3 N2 B1 B2 -4.89(15) 7_665 . . . ?
C6 N2 B1 Li3 -166.44(12) . . . 7_665 ?
Li3 N2 B1 Li3 43.9(2) . . . 7_665 ?
C6 N2 B1 Li1 -47.8(2) . . . . ?
Li3 N2 B1 Li1 162.61(19) . . . . ?
Li3 N2 B1 Li1 118.7(2) 7_665 . . . ?
C8 O1 B2 O2 -1.30(13) . . . . ?
Li3 O1 B2 O2 -137.60(11) 7_665 . . . ?
C8 O1 B2 C13 -117.59(12) . . . . ?
Li3 O1 B2 C13 106.11(12) 7_665 . . . ?
C8 O1 B2 B1 114.46(11) . . . . ?
Li3 O1 B2 B1 -21.85(13) 7_665 . . . ?
C8 O1 B2 Li3 136.30(13) . . . 7_665 ?
C8 O1 B2 Li1 37.71(18) . . . . ?
Li3 O1 B2 Li1 -98.59(15) 7_665 . . . ?
C7 O2 B2 O1 23.50(12) . . . . ?
Li1 O2 B2 O1 142.23(11) . . . . ?
C7 O2 B2 C13 141.96(11) . . . . ?
Li1 O2 B2 C13 -99.31(13) . . . . ?
C7 O2 B2 B1 -92.37(12) . . . . ?
Li1 O2 B2 B1 26.36(13) . . . . ?
C7 O2 B2 Li3 -17.55(16) . . . 7_665 ?
Li1 O2 B2 Li3 101.18(15) . . . 7_665 ?
C7 O2 B2 Li1 -118.73(13) . . . . ?
C16 C13 B2 O1 50.58(15) . . . . ?
C15 C13 B2 O1 171.63(11) . . . . ?
C14 C13 B2 O1 -69.68(14) . . . . ?
C16 C13 B2 O2 -60.45(14) . . . . ?
C15 C13 B2 O2 60.60(14) . . . . ?
C14 C13 B2 O2 179.29(11) . . . . ?
C16 C13 B2 B1 176.34(11) . . . . ?
C15 C13 B2 B1 -62.61(14) . . . . ?
C14 C13 B2 B1 56.09(14) . . . . ?
C16 C13 B2 Li3 102.44(13) . . . 7_665 ?
C15 C13 B2 Li3 -136.51(12) . . . 7_665 ?
C14 C13 B2 Li3 -17.82(15) . . . 7_665 ?
C16 C13 B2 Li1 -110.90(12) . . . . ?
C15 C13 B2 Li1 10.15(15) . . . . ?
C14 C13 B2 Li1 128.84(12) . . . . ?
N1 B1 B2 O1 -149.54(11) . . . . ?
N2 B1 B2 O1 21.65(18) . . . . ?
Li3 B1 B2 O1 17.37(10) 7_665 . . . ?
Li1 B1 B2 O1 -130.76(12) . . . . ?
N1 B1 B2 O2 -39.57(16) . . . . ?
N2 B1 B2 O2 131.62(13) . . . . ?
Li3 B1 B2 O2 127.34(11) 7_665 . . . ?
Li1 B1 B2 O2 -20.80(10) . . . . ?
N1 B1 B2 C13 83.42(14) . . . . ?
N2 B1 B2 C13 -105.38(15) . . . . ?
Li3 B1 B2 C13 -109.67(11) 7_665 . . . ?
Li1 B1 B2 C13 102.20(12) . . . . ?
N1 B1 B2 Li3 -166.91(14) . . . 7_665 ?
N2 B1 B2 Li3 4.28(13) . . . 7_665 ?
Li1 B1 B2 Li3 -148.13(10) . . . 7_665 ?
N1 B1 B2 Li1 -18.78(12) . . . . ?
N2 B1 B2 Li1 152.42(15) . . . . ?
Li3 B1 B2 Li1 148.13(10) 7_665 . . . ?
